data_7246145
loop_
_publ_author_name
'Averochkin, Gleb M.'
'Gordeev, Evgeniy G.'
'Kucherov, Fedor A.'
'Ananikov, Valentine P.'

_publ_section_title
;
 Rapid access to molecular complexity from bioderived 5-HMF derivatives
 via cascade cycloadditions
;
_journal_issue 3
_journal_name_full 'Green Chemistry'
_journal_page_first 1045
_journal_page_last 1055
_journal_paper_doi 10.1039/D2GC04197A
_journal_volume 25
_journal_year 2023
_chemical_formula_moiety 'C37 H30 O10'
_chemical_formula_sum 'C37 H30 O10'
_chemical_formula_weight 634.61
_chemical_name_systematic
'(5-Benzoyl-4-(methoxycarbonyl)-3a1,6a-dihydro-1H,3H,6H,7H-3a,6:7,9adiepoxybenzo[ de]isochromene-6,7-diyl)bis(methylene) dibenzoate'
_space_group_crystal_system triclinic
_space_group_IT_number 2
_space_group_name_Hall '-P 1'
_space_group_name_H-M_alt 'P -1'
_atom_sites_solution_hydrogens geom
_atom_sites_solution_primary direct
_atom_sites_solution_secondary difmap
_audit_creation_date 2022-04-06
_audit_creation_method
;
Olex2 1.5
(compiled 2021.11.18 svn.ra9532c28 for OlexSys, GUI svn.r6429)
;
_audit_update_record
;
2022-09-15 deposited with the CCDC.	2023-01-02 downloaded from the CCDC.
;
_cell_angle_alpha 62.271(2)
_cell_angle_beta 70.487(2)
_cell_angle_gamma 70.729(2)
_cell_formula_units_Z 2
_cell_length_a 10.3610(2)
_cell_length_b 13.3550(3)
_cell_length_c 13.4649(3)
_cell_measurement_reflns_used 14975
_cell_measurement_temperature 100.00(10)
_cell_measurement_theta_max 78.8870
_cell_measurement_theta_min 3.7970
_cell_volume 1520.04(6)
_computing_cell_refinement 'CrysAlisPro 1.171.41.123a (Rigaku OD, 2022)'
_computing_data_collection 'CrysAlisPro 1.171.41.123a (Rigaku OD, 2022)'
_computing_data_reduction 'CrysAlisPro 1.171.41.123a (Rigaku OD, 2022)'
_computing_molecular_graphics 'Olex2 1.5 (Dolomanov et al., 2009)'
_computing_publication_material 'Olex2 1.5 (Dolomanov et al., 2009)'
_computing_structure_refinement 'XL  (Sheldrick, 2008)'
_computing_structure_solution 'SHELXT 2014/5 (Sheldrick, 2014)'
_diffrn_ambient_environment N~2~
_diffrn_ambient_temperature 100.00(10)
_diffrn_detector 'Hybrid Pixel Array Detector'
_diffrn_detector_area_resol_mean 10.0000
_diffrn_detector_type HyPix
_diffrn_measured_fraction_theta_full 0.973
_diffrn_measured_fraction_theta_max 0.944
_diffrn_measurement_details
;
List of Runs (angles in degrees, time in seconds):

  # Type    Start    End  Width  t~exp~   \w     \q     \k     \f   Frames
#--------------------------------------------------------------------------
  1  \w   -120.00 -47.00   0.50    0.50    --  -48.76-165.00  11.00  146
  2  \w    -97.00 -72.00   0.50    0.50    --  -48.76 165.00  34.00   50
  3  \w    -61.00 -35.00   0.50    0.50    --  -48.76 116.00-113.00   52
  4  \w     71.00  96.00   0.50    0.50    --   48.76 165.00  34.00   50
  5  \w     59.00  88.00   0.50    0.50    --   48.76-116.00 158.00   58
  6  \w     64.00  89.00   0.50    0.50    --   48.76-165.00  11.00   50
  7  \w   -144.00-119.00   0.50    1.50    --  -90.00-116.00 158.00   50
  8  \w   -117.00 -92.00   0.50    1.50    --  -90.00-165.00  11.00   50
  9  \w    114.00 139.00   0.50    1.50    --  111.50-165.00  11.00   50
 10  \w    115.00 140.00   0.50    1.50    --  111.50 116.00-113.00   50
 11  \w     72.00 109.00   0.50    1.50    --  111.50-116.00 158.00   74
 12  \w     44.00  69.00   0.50    1.50    --  111.50-116.00 158.00   50
 13  \w    -18.00  24.00   0.50    0.50    --  -48.76  19.00   0.00   84
 14  \w   -117.00 -76.00   0.50    0.50    --  -48.76-125.00-150.00   82
 15  \w   -120.00 -76.00   0.50    0.50    --  -48.76-125.00 -90.00   88
 16  \w    -26.00  25.00   0.50    0.50    --  -48.76  19.00 -90.00  102
 17  \w    -24.00  12.00   0.50    0.50    --  -48.76  19.00 -30.00   72
 18  \w    -51.00 -25.00   0.50    1.50    --  -90.00  45.00 120.00   52
 19  \w    -47.00 -22.00   0.50    1.50    --  -90.00  45.00 150.00   50
 20  \w    141.00 167.00   0.50    1.50    --  111.50  45.00  30.00   52
 21  \w     79.00 105.00   0.50    1.50    --  111.50 -95.00 166.27   52
 22  \w    106.00 132.00   0.50    1.50    --  111.50  45.00  30.00   52
 23  \w     42.00  70.00   0.50    1.50    --  111.50 -61.00  60.00   56
 24  \w    102.00 178.00   0.50    1.50    --  111.50  45.00  90.00  152
 25  \w     41.00 107.00   0.50    1.50    --  111.50-102.00  -0.85  132
 26  \w     62.00 107.00   0.50    1.50    --  111.50-125.00-120.00   90
 27  \w     46.00  72.00   0.50    1.50    --  111.50 -87.00-167.66   52
 28  \w     74.00 104.00   0.50    1.50    --  111.50 -95.00 -30.00   60
 29  \w     48.00  77.00   0.50    1.50    --  111.50 -68.00 148.46   58
 30  \w     77.00 103.00   0.50    1.50    --  111.50 -95.00 150.00   52
 31  \w     40.00  71.00   0.50    1.50    --  111.50 -61.00-120.00   62
 32  \w     43.00  68.00   0.50    1.50    --  111.50 -77.00-120.00   50
 33  \w     42.00  72.00   0.50    1.50    --  111.50 -77.00  90.00   60
 34  \w     95.00 121.00   0.50    1.50    --  111.50 -87.00-167.66   52
 35  \w     84.00 109.00   0.50    1.50    --  111.50-125.00   0.00   50
 36  \w     94.00 137.00   0.50    1.50    --  111.50  70.00 -89.41   86
 37  \w    152.00 178.00   0.50    1.50    --  111.50  70.00 -89.41   52
 38  \w    102.00 154.00   0.50    1.50    --  111.50  30.00  90.00  104
 39  \w     58.00 107.00   0.50    1.50    --  111.50-110.00-107.52   98
 40  \w     48.00  74.00   0.50    1.50    --  111.50-125.00 -60.00   52
 41  \w     48.00  74.00   0.50    1.50    --  111.50 -81.00   2.67   52
 42  \w     90.00 135.00   0.50    1.50    --  111.50 -81.00   2.67   90
 43  \w    102.00 171.00   0.50    1.50    --  111.50  15.00   0.00  138
 44  \w     40.00  69.00   0.50    1.50    --  111.50 -95.00 -30.00   58
 45  \w     41.00  70.00   0.50    1.50    --  111.50 -61.00  90.00   58
 46  \w    141.00 167.00   0.50    1.50    --  111.50  77.00-150.00   52
 47  \w     91.00 117.00   0.50    1.50    --  111.50  77.00-150.00   52
 48  \w     73.00 108.00   0.50    1.50    --  111.50-109.00 -91.54   70
 49  \w     69.00 111.00   0.50    1.50    --  111.50-125.00  90.00   84
 50  \w     94.00 139.00   0.50    1.50    --  111.50  70.00-179.51   90
 51  \w    153.00 178.00   0.50    1.50    --  111.50  70.00-179.51   50
 52  \w     87.00 113.00   0.50    1.50    --  111.50 -85.00 137.79   52
 53  \w    145.00 171.00   0.50    1.50    --  111.50  91.00 -71.76   52
 54  \w     51.00  91.00   0.50    1.50    --  111.50 -77.00 -90.00   80
 55  \w     46.00  71.00   0.50    1.50    --  111.50 -61.00   0.00   50
 56  \w     69.00 105.00   0.50    1.50    --  111.50 -95.00-120.00   72
 57  \w     72.00  97.00   0.50    1.50    --  111.50 -95.00  30.00   50
 58  \w     46.00  71.00   0.50    1.50    --  111.50-125.00   0.00   50
 59  \w     42.00  67.00   0.50    1.50    --  111.50 -61.00 -30.00   50
 60  \w    133.00 178.00   0.50    1.50    --  111.50  45.00 120.00   90
 61  \w    114.00 147.00   0.50    1.50    --  111.50  61.00 -30.00   66
 62  \w    102.00 176.00   0.50    1.50    --  111.50  77.00 150.00  148
 63  \w     90.00 116.00   0.50    1.50    --  111.50 -85.00 -91.93   52
 64  \w     88.00 113.00   0.50    1.50    --  111.50 165.00  34.00   50
;
_diffrn_measurement_device 'four-circle diffractometer'
_diffrn_measurement_device_type 'XtaLAB Synergy, Dualflex, HyPix'
_diffrn_measurement_method '\w scans'
_diffrn_orient_matrix_type 'CrysAlisPro convention (1999,Acta A55,543-557)'
_diffrn_orient_matrix_UB_11 0.0219006000
_diffrn_orient_matrix_UB_12 0.0714388000
_diffrn_orient_matrix_UB_13 -0.1307350000
_diffrn_orient_matrix_UB_21 -0.1022237000
_diffrn_orient_matrix_UB_22 0.1056803000
_diffrn_orient_matrix_UB_23 0.0206763000
_diffrn_orient_matrix_UB_31 0.1228770000
_diffrn_orient_matrix_UB_32 0.0385924000
_diffrn_orient_matrix_UB_33 0.0029212000
_diffrn_radiation_monochromator mirror
_diffrn_radiation_probe x-ray
_diffrn_radiation_type 'Cu K\a'
_diffrn_radiation_wavelength 1.54184
_diffrn_reflns_av_R_equivalents 0.0533
_diffrn_reflns_av_unetI/netI 0.0443
_diffrn_reflns_Laue_measured_fraction_full 0.973
_diffrn_reflns_Laue_measured_fraction_max 0.944
_diffrn_reflns_limit_h_max 13
_diffrn_reflns_limit_h_min -11
_diffrn_reflns_limit_k_max 16
_diffrn_reflns_limit_k_min -16
_diffrn_reflns_limit_l_max 17
_diffrn_reflns_limit_l_min -17
_diffrn_reflns_number 21798
_diffrn_reflns_point_group_measured_fraction_full 0.973
_diffrn_reflns_point_group_measured_fraction_max 0.944
_diffrn_reflns_theta_full 67.684
_diffrn_reflns_theta_max 79.670
_diffrn_reflns_theta_min 3.798
_diffrn_source 'micro-focus sealed X-ray tube'
_diffrn_source_type 'PhotonJet (Cu) X-ray Source'
_exptl_absorpt_coefficient_mu 0.840
_exptl_absorpt_correction_T_max 1.00000
_exptl_absorpt_correction_T_min 0.42700
_exptl_absorpt_correction_type multi-scan
_exptl_absorpt_process_details
;
CrysAlisPro 1.171.41.123a (Rigaku Oxford Diffraction, 2022)
Empirical absorption correction using spherical harmonics,
implemented in SCALE3 ABSPACK scaling algorithm.
;
_exptl_crystal_colour colourless
_exptl_crystal_density_diffrn 1.387
_exptl_crystal_density_method 'not measured'
_exptl_crystal_description block
_exptl_crystal_F_000 664
_exptl_crystal_size_max 0.05
_exptl_crystal_size_mid 0.03
_exptl_crystal_size_min 0.02
_refine_diff_density_max 0.383
_refine_diff_density_min -0.372
_refine_diff_density_rms 0.077
_refine_ls_extinction_method none
_refine_ls_goodness_of_fit_ref 1.047
_refine_ls_hydrogen_treatment constr
_refine_ls_matrix_type full
_refine_ls_number_parameters 425
_refine_ls_number_reflns 6239
_refine_ls_number_restraints 0
_refine_ls_restrained_S_all 1.047
_refine_ls_R_factor_all 0.0585
_refine_ls_R_factor_gt 0.0564
_refine_ls_shift/su_max 0.001
_refine_ls_shift/su_mean 0.000
_refine_ls_structure_factor_coef Fsqd
_refine_ls_weighting_details 'w=1/[\s^2^(Fo^2^)+(0.1120P)^2^+0.6411P] where P=(Fo^2^+2Fc^2^)/3'
_refine_ls_weighting_scheme calc
_refine_ls_wR_factor_gt 0.1665
_refine_ls_wR_factor_ref 0.1688
_reflns_Friedel_coverage 0.000
_reflns_number_gt 5872
_reflns_number_total 6239
_reflns_threshold_expression 'I > 2\s(I)'
_cod_data_source_file d2gc04197a2.cif
_cod_data_source_block gf632
_cod_depositor_comments 'Adding full bibliography for 7246144--7246147.cif.'
_cod_original_cell_volume 1520.04(7)
_cod_database_code 7246145
_shelx_shelxl_version_number 2018/3
_chemical_oxdiff_formula 'C11 H10 N O'
_chemical_oxdiff_usercomment GF632
_shelx_space_group_comment
;
The symmetry employed for this shelxl refinement is uniquely defined
by the following loop, which should always be used as a source of
symmetry information in preference to the above space-group names.
They are only intended as comments.
;
_olex2_refinement_description
;
1. Fixed Uiso
 At 1.2 times of:
  All C(H) groups, All C(H,H) groups
 At 1.5 times of:
  All C(H,H,H) groups
2.a Ternary CH refined with riding coordinates:
 C6(H6), C12(H12)
2.b Secondary CH2 refined with riding coordinates:
 C1(H1A,H1B), C11(H11A,H11B), C13(H13A,H13B), C21(H21A,H21B)
2.c Aromatic/amide H refined with riding coordinates:
 C3(H3), C4(H4), C16(H16), C17(H17), C19(H19), C18(H18), C20(H20), C24(H24),
 C25(H25), C26(H26), C27(H27), C28(H28), C31(H31), C32(H32), C33(H33), C34(H34),
  C35(H35)
2.d Idealised Me refined as rotating group:
 C37(H37A,H37B,H37C)
;
_olex2_submission_special_instructions 'No special instructions were received'
_oxdiff_exptl_absorpt_empirical_details
;
Empirical correction (ABSPACK) includes:
- Absorption correction using spherical harmonics
- Frame scaling
;
_oxdiff_exptl_absorpt_empirical_full_max 4.400
_oxdiff_exptl_absorpt_empirical_full_min 0.525

loop_
_space_group_symop_operation_xyz
'x, y, z'
'-x, -y, -z'

loop_
_atom_site_label
_atom_site_type_symbol
_atom_site_fract_x
_atom_site_fract_y
_atom_site_fract_z
_atom_site_U_iso_or_equiv
_atom_site_adp_type
_atom_site_occupancy
_atom_site_site_symmetry_order
_atom_site_calc_flag
_atom_site_refinement_flags_posn
_atom_site_refinement_flags_adp
_atom_site_refinement_flags_occupancy
_atom_site_disorder_assembly
_atom_site_disorder_group
O1 O 0.48253(12) 0.57577(10) 0.74747(10) 0.0273(3) Uani 1 1 d . . . . .
C1 C 0.59511(17) 0.47913(15) 0.77949(14) 0.0263(3) Uani 1 1 d . . . . .
H1A H 0.557248 0.408079 0.828621 0.032 Uiso 1 1 calc R U . . .
H1B H 0.643063 0.490410 0.824839 0.032 Uiso 1 1 calc R U . . .
O2 O 0.63962(11) 0.43619(10) 0.61083(9) 0.0223(2) Uani 1 1 d . . . . .
C2 C 0.69936(16) 0.46418(14) 0.67553(13) 0.0224(3) Uani 1 1 d . . . . .
O3 O 0.55524(11) 0.66984(10) 0.49984(9) 0.0215(2) Uani 1 1 d . . . . .
C3 C 0.83346(16) 0.37198(14) 0.68762(14) 0.0261(3) Uani 1 1 d . . . . .
H3 H 0.877980 0.333940 0.750926 0.031 Uiso 1 1 calc R U . . .
O4 O 0.84144(11) 0.43198(10) 0.33178(10) 0.0245(3) Uani 1 1 d . . . . .
C4 C 0.87497(16) 0.35611(14) 0.59028(14) 0.0256(3) Uani 1 1 d . . . . .
H4 H 0.957731 0.306171 0.568519 0.031 Uiso 1 1 calc R U . . .
C5 C 0.76238(15) 0.43463(14) 0.52006(13) 0.0224(3) Uani 1 1 d . . . . .
O5 O 0.99191(16) 0.25928(13) 0.38096(13) 0.0458(4) Uani 1 1 d . . . . .
O6 O 0.53332(12) 0.77797(10) 0.27453(10) 0.0255(3) Uani 1 1 d . . . . .
C6 C 0.78506(15) 0.56129(13) 0.47040(13) 0.0202(3) Uani 1 1 d . . . . .
H6 H 0.883497 0.567969 0.427553 0.024 Uiso 1 1 calc R U . . .
C7 C 0.67462(15) 0.66530(13) 0.40750(13) 0.0205(3) Uani 1 1 d . . . . .
O7 O 0.52622(13) 0.75649(10) 0.12024(10) 0.0287(3) Uani 1 1 d . . . . .
O8 O 0.89785(12) 0.78191(10) 0.21557(10) 0.0261(3) Uani 1 1 d . . . . .
C8 C 0.72264(15) 0.77556(13) 0.37938(13) 0.0207(3) Uani 1 1 d . . . . .
O9 O 0.65953(14) 0.88969(12) 0.59243(11) 0.0336(3) Uani 1 1 d . . . . .
C9 C 0.68890(15) 0.78704(13) 0.47931(13) 0.0213(3) Uani 1 1 d . . . . .
C10 C 0.62392(15) 0.68301(14) 0.56834(13) 0.0213(3) Uani 1 1 d . . . . .
O10 O 0.80879(13) 0.93245(11) 0.42002(10) 0.0309(3) Uani 1 1 d . . . . .
C11 C 0.52807(17) 0.68268(14) 0.68080(14) 0.0256(3) Uani 1 1 d . . . . .
H11A H 0.578044 0.694455 0.724400 0.031 Uiso 1 1 calc R U . . .
H11B H 0.445712 0.747256 0.665717 0.031 Uiso 1 1 calc R U . . .
C12 C 0.74818(15) 0.57768(13) 0.58456(13) 0.0207(3) Uani 1 1 d . . . . .
H12 H 0.828840 0.589840 0.599670 0.025 Uiso 1 1 calc R U . . .
C13 C 0.74233(16) 0.39250(14) 0.44023(14) 0.0245(3) Uani 1 1 d . . . . .
H13A H 0.758821 0.306978 0.474432 0.029 Uiso 1 1 calc R U . . .
H13B H 0.645433 0.423813 0.427887 0.029 Uiso 1 1 calc R U . . .
C14 C 0.96242(17) 0.35800(15) 0.31375(15) 0.0267(3) Uani 1 1 d . . . . .
C15 C 1.05520(16) 0.41294(15) 0.20047(14) 0.0250(3) Uani 1 1 d . . . . .
C16 C 1.17979(18) 0.34355(16) 0.16676(15) 0.0299(4) Uani 1 1 d . . . . .
H16 H 1.206194 0.265428 0.217397 0.036 Uiso 1 1 calc R U . . .
C17 C 1.26544(18) 0.38851(18) 0.05915(16) 0.0332(4) Uani 1 1 d . . . . .
H17 H 1.348963 0.340343 0.035569 0.040 Uiso 1 1 calc R U . . .
C19 C 1.1070(2) 0.57307(16) 0.02139(17) 0.0353(4) Uani 1 1 d . . . . .
H19 H 1.083019 0.652149 -0.027937 0.042 Uiso 1 1 calc R U . . .
C18 C 1.22962(18) 0.50319(17) -0.01388(16) 0.0329(4) Uani 1 1 d . . . . .
H18 H 1.288242 0.533911 -0.087430 0.039 Uiso 1 1 calc R U . . .
C20 C 1.01924(18) 0.52845(16) 0.12794(16) 0.0308(4) Uani 1 1 d . . . . .
H20 H 0.935264 0.576520 0.151076 0.037 Uiso 1 1 calc R U . . .
C21 C 0.63114(16) 0.66861(14) 0.30961(13) 0.0231(3) Uani 1 1 d . . . . .
H21A H 0.712796 0.665213 0.245876 0.028 Uiso 1 1 calc R U . . .
H21B H 0.585816 0.603360 0.335403 0.028 Uiso 1 1 calc R U . . .
C22 C 0.48241(16) 0.80781(14) 0.18241(13) 0.0226(3) Uani 1 1 d . . . . .
C23 C 0.36715(16) 0.91259(14) 0.16871(14) 0.0236(3) Uani 1 1 d . . . . .
C24 C 0.32585(18) 0.97501(15) 0.06379(14) 0.0273(3) Uani 1 1 d . . . . .
H24 H 0.370296 0.950244 0.002481 0.033 Uiso 1 1 calc R U . . .
C25 C 0.21954(19) 1.07346(16) 0.04925(16) 0.0316(4) Uani 1 1 d . . . . .
H25 H 0.192126 1.116766 -0.022456 0.038 Uiso 1 1 calc R U . . .
C26 C 0.1538(2) 1.10840(18) 0.13878(18) 0.0362(4) Uani 1 1 d . . . . .
H26 H 0.080482 1.175361 0.128613 0.043 Uiso 1 1 calc R U . . .
C27 C 0.1938(2) 1.04652(19) 0.24385(17) 0.0368(4) Uani 1 1 d . . . . .
H27 H 0.147922 1.071174 0.305129 0.044 Uiso 1 1 calc R U . . .
C28 C 0.30074(18) 0.94875(16) 0.25898(15) 0.0297(4) Uani 1 1 d . . . . .
H28 H 0.328767 0.906498 0.330473 0.036 Uiso 1 1 calc R U . . .
C29 C 0.80250(15) 0.83899(14) 0.26315(13) 0.0213(3) Uani 1 1 d . . . . .
C30 C 0.76013(15) 0.96630(14) 0.20397(13) 0.0213(3) Uani 1 1 d . . . . .
C31 C 0.85957(17) 1.02687(15) 0.11674(14) 0.0250(3) Uani 1 1 d . . . . .
H31 H 0.953528 0.987177 0.100252 0.030 Uiso 1 1 calc R U . . .
C32 C 0.82146(19) 1.14449(16) 0.05436(15) 0.0306(4) Uani 1 1 d . . . . .
H32 H 0.889407 1.185807 -0.004200 0.037 Uiso 1 1 calc R U . . .
C33 C 0.6826(2) 1.20246(15) 0.07771(16) 0.0312(4) Uani 1 1 d . . . . .
H33 H 0.655839 1.283030 0.034270 0.037 Uiso 1 1 calc R U . . .
C34 C 0.58369(18) 1.14207(15) 0.16458(15) 0.0280(3) Uani 1 1 d . . . . .
H34 H 0.489325 1.181533 0.179903 0.034 Uiso 1 1 calc R U . . .
C35 C 0.62192(16) 1.02499(14) 0.22872(14) 0.0234(3) Uani 1 1 d . . . . .
H35 H 0.554658 0.984511 0.289366 0.028 Uiso 1 1 calc R U . . .
C36 C 0.71588(16) 0.87341(14) 0.50568(13) 0.0231(3) Uani 1 1 d . . . . .
C37 C 0.8304(3) 1.02808(19) 0.43094(18) 0.0423(5) Uani 1 1 d . . . . .
H37A H 0.878138 1.078052 0.356418 0.063 Uiso 1 1 calc R U . . .
H37B H 0.887927 0.998323 0.487567 0.063 Uiso 1 1 calc R U . . .
H37C H 0.739636 1.072735 0.456250 0.063 Uiso 1 1 calc R U . . .

loop_
_atom_site_aniso_label
_atom_site_aniso_U_11
_atom_site_aniso_U_22
_atom_site_aniso_U_33
_atom_site_aniso_U_23
_atom_site_aniso_U_13
_atom_site_aniso_U_12
O1 0.0207(5) 0.0332(6) 0.0261(6) -0.0114(5) 0.0028(4) -0.0119(5)
C1 0.0262(8) 0.0303(8) 0.0223(7) -0.0092(6) -0.0007(6) -0.0125(6)
O2 0.0151(5) 0.0310(6) 0.0236(5) -0.0129(4) 0.0007(4) -0.0103(4)
C2 0.0180(7) 0.0284(8) 0.0228(7) -0.0091(6) -0.0031(6) -0.0102(6)
O3 0.0134(5) 0.0313(6) 0.0224(5) -0.0129(4) -0.0004(4) -0.0080(4)
C3 0.0202(7) 0.0271(8) 0.0287(8) -0.0064(6) -0.0060(6) -0.0086(6)
O4 0.0178(5) 0.0285(6) 0.0265(6) -0.0135(5) 0.0017(4) -0.0068(4)
C4 0.0164(7) 0.0268(8) 0.0313(8) -0.0088(6) -0.0033(6) -0.0075(6)
C5 0.0141(6) 0.0270(8) 0.0259(7) -0.0116(6) 0.0014(5) -0.0084(6)
O5 0.0377(7) 0.0360(7) 0.0359(7) -0.0075(6) 0.0054(6) 0.0021(6)
O6 0.0210(5) 0.0317(6) 0.0289(6) -0.0152(5) -0.0104(4) -0.0018(4)
C6 0.0136(6) 0.0269(7) 0.0217(7) -0.0103(6) -0.0017(5) -0.0076(5)
C7 0.0136(6) 0.0282(7) 0.0215(7) -0.0115(6) -0.0004(5) -0.0077(5)
O7 0.0331(6) 0.0305(6) 0.0268(6) -0.0134(5) -0.0082(5) -0.0071(5)
O8 0.0194(5) 0.0290(6) 0.0251(6) -0.0106(5) -0.0021(4) -0.0023(4)
C8 0.0144(6) 0.0257(7) 0.0231(7) -0.0096(6) -0.0043(5) -0.0052(5)
O9 0.0352(7) 0.0403(7) 0.0323(6) -0.0213(6) 0.0039(5) -0.0175(6)
C9 0.0164(7) 0.0266(7) 0.0224(7) -0.0096(6) -0.0034(5) -0.0073(6)
C10 0.0163(7) 0.0284(8) 0.0213(7) -0.0107(6) -0.0017(5) -0.0085(6)
O10 0.0342(7) 0.0430(7) 0.0244(6) -0.0124(5) -0.0017(5) -0.0249(6)
C11 0.0237(7) 0.0298(8) 0.0227(7) -0.0113(6) 0.0013(6) -0.0101(6)
C12 0.0149(6) 0.0273(8) 0.0211(7) -0.0090(6) -0.0019(5) -0.0088(6)
C13 0.0174(7) 0.0308(8) 0.0268(8) -0.0137(6) 0.0022(6) -0.0108(6)
C14 0.0206(7) 0.0310(8) 0.0285(8) -0.0149(7) -0.0015(6) -0.0045(6)
C15 0.0188(7) 0.0331(8) 0.0275(8) -0.0163(7) -0.0013(6) -0.0081(6)
C16 0.0215(8) 0.0367(9) 0.0292(8) -0.0147(7) -0.0038(6) -0.0026(7)
C17 0.0202(7) 0.0470(10) 0.0321(9) -0.0207(8) -0.0005(6) -0.0047(7)
C19 0.0314(9) 0.0315(9) 0.0368(10) -0.0119(7) 0.0019(7) -0.0109(7)
C18 0.0234(8) 0.0445(10) 0.0316(8) -0.0170(8) 0.0023(6) -0.0136(7)
C20 0.0225(8) 0.0323(9) 0.0364(9) -0.0168(7) 0.0021(7) -0.0083(7)
C21 0.0166(7) 0.0292(8) 0.0261(7) -0.0132(6) -0.0056(6) -0.0038(6)
C22 0.0199(7) 0.0291(8) 0.0222(7) -0.0096(6) -0.0039(5) -0.0108(6)
C23 0.0183(7) 0.0304(8) 0.0264(8) -0.0113(6) -0.0065(6) -0.0088(6)
C24 0.0289(8) 0.0325(8) 0.0268(8) -0.0124(7) -0.0097(6) -0.0093(7)
C25 0.0331(9) 0.0347(9) 0.0322(9) -0.0118(7) -0.0174(7) -0.0053(7)
C26 0.0284(9) 0.0414(10) 0.0442(10) -0.0210(8) -0.0184(8) 0.0028(7)
C27 0.0276(9) 0.0499(11) 0.0370(10) -0.0253(9) -0.0096(7) 0.0016(8)
C28 0.0221(7) 0.0415(10) 0.0278(8) -0.0152(7) -0.0080(6) -0.0047(7)
C29 0.0152(6) 0.0301(8) 0.0213(7) -0.0112(6) -0.0032(5) -0.0072(6)
C30 0.0176(7) 0.0288(8) 0.0206(7) -0.0114(6) -0.0032(5) -0.0071(6)
C31 0.0217(7) 0.0319(8) 0.0238(7) -0.0121(6) -0.0014(6) -0.0106(6)
C32 0.0319(9) 0.0327(9) 0.0285(8) -0.0108(7) -0.0024(7) -0.0147(7)
C33 0.0369(9) 0.0255(8) 0.0313(8) -0.0098(7) -0.0094(7) -0.0069(7)
C34 0.0247(8) 0.0321(9) 0.0312(8) -0.0175(7) -0.0065(6) -0.0031(6)
C35 0.0179(7) 0.0311(8) 0.0243(7) -0.0139(6) -0.0028(5) -0.0065(6)
C36 0.0208(7) 0.0283(8) 0.0218(7) -0.0091(6) -0.0044(6) -0.0088(6)
C37 0.0546(12) 0.0498(12) 0.0367(10) -0.0149(9) -0.0068(9) -0.0348(10)

loop_
_atom_type_symbol
_atom_type_description
_atom_type_scat_dispersion_real
_atom_type_scat_dispersion_imag
_atom_type_scat_source
C C 0.0181 0.0091 'International Tables Vol C Tables 4.2.6.8 and 6.1.1.4'
H H 0.0000 0.0000 'International Tables Vol C Tables 4.2.6.8 and 6.1.1.4'
O O 0.0492 0.0322 'International Tables Vol C Tables 4.2.6.8 and 6.1.1.4'

loop_
_geom_angle_atom_site_label_1
_geom_angle_atom_site_label_2
_geom_angle_atom_site_label_3
_geom_angle
_geom_angle_site_symmetry_1
_geom_angle_site_symmetry_3
_geom_angle_publ_flag
C11 O1 C1 112.74(12) . . ?
O1 C1 H1A 109.3 . . ?
O1 C1 H1B 109.3 . . ?
O1 C1 C2 111.48(13) . . ?
H1A C1 H1B 108.0 . . ?
C2 C1 H1A 109.3 . . ?
C2 C1 H1B 109.3 . . ?
C5 O2 C2 96.49(11) . . ?
C1 C2 C3 121.12(14) . . ?
C1 C2 C12 112.93(13) . . ?
O2 C2 C1 112.41(12) . . ?
O2 C2 C3 101.23(12) . . ?
O2 C2 C12 102.31(12) . . ?
C3 C2 C12 104.66(12) . . ?
C10 O3 C7 97.28(10) . . ?
C2 C3 H3 127.5 . . ?
C4 C3 C2 105.00(14) . . ?
C4 C3 H3 127.5 . . ?
C14 O4 C13 118.17(13) . . ?
C3 C4 H4 126.8 . . ?
C3 C4 C5 106.32(14) . . ?
C5 C4 H4 126.8 . . ?
O2 C5 C4 100.78(12) . . ?
O2 C5 C6 101.56(12) . . ?
O2 C5 C13 111.02(12) . . ?
C4 C5 C6 106.31(12) . . ?
C13 C5 C4 115.96(14) . . ?
C13 C5 C6 118.83(13) . . ?
C22 O6 C21 117.17(12) . . ?
C5 C6 H6 112.4 . . ?
C7 C6 C5 119.31(12) . . ?
C7 C6 H6 112.4 . . ?
C12 C6 C5 99.51(11) . . ?
C12 C6 H6 112.4 . . ?
C12 C6 C7 99.20(11) . . ?
O3 C7 C6 103.08(11) . . ?
O3 C7 C8 99.92(11) . . ?
O3 C7 C21 110.51(11) . . ?
C8 C7 C6 105.47(11) . . ?
C21 C7 C6 121.41(13) . . ?
C21 C7 C8 113.87(13) . . ?
C9 C8 C7 105.65(13) . . ?
C9 C8 C29 132.47(14) . . ?
C29 C8 C7 121.57(13) . . ?
C8 C9 C10 105.08(13) . . ?
C8 C9 C36 129.71(14) . . ?
C36 C9 C10 125.04(13) . . ?
O3 C10 C9 100.57(11) . . ?
O3 C10 C11 111.89(12) . . ?
O3 C10 C12 102.42(12) . . ?
C9 C10 C12 104.97(11) . . ?
C11 C10 C9 122.08(13) . . ?
C11 C10 C12 112.60(13) . . ?
C36 O10 C37 115.95(14) . . ?
O1 C11 C10 110.65(13) . . ?
O1 C11 H11A 109.5 . . ?
O1 C11 H11B 109.5 . . ?
C10 C11 H11A 109.5 . . ?
C10 C11 H11B 109.5 . . ?
H11A C11 H11B 108.1 . . ?
C2 C12 C6 102.49(12) . . ?
C2 C12 H12 113.0 . . ?
C6 C12 H12 113.0 . . ?
C10 C12 C2 111.30(12) . . ?
C10 C12 C6 103.08(12) . . ?
C10 C12 H12 113.0 . . ?
O4 C13 C5 108.10(12) . . ?
O4 C13 H13A 110.1 . . ?
O4 C13 H13B 110.1 . . ?
C5 C13 H13A 110.1 . . ?
C5 C13 H13B 110.1 . . ?
H13A C13 H13B 108.4 . . ?
O4 C14 C15 111.67(14) . . ?
O5 C14 O4 123.98(15) . . ?
O5 C14 C15 124.35(15) . . ?
C16 C15 C14 117.80(15) . . ?
C20 C15 C14 122.30(15) . . ?
C20 C15 C16 119.88(16) . . ?
C15 C16 H16 120.0 . . ?
C17 C16 C15 120.07(17) . . ?
C17 C16 H16 120.0 . . ?
C16 C17 H17 119.8 . . ?
C18 C17 C16 120.31(16) . . ?
C18 C17 H17 119.8 . . ?
C18 C19 H19 119.6 . . ?
C20 C19 H19 119.6 . . ?
C20 C19 C18 120.74(18) . . ?
C17 C18 C19 119.43(17) . . ?
C17 C18 H18 120.3 . . ?
C19 C18 H18 120.3 . . ?
C15 C20 H20 120.2 . . ?
C19 C20 C15 119.54(16) . . ?
C19 C20 H20 120.2 . . ?
O6 C21 C7 103.93(12) . . ?
O6 C21 H21A 111.0 . . ?
O6 C21 H21B 111.0 . . ?
C7 C21 H21A 111.0 . . ?
C7 C21 H21B 111.0 . . ?
H21A C21 H21B 109.0 . . ?
O6 C22 C23 110.44(13) . . ?
O7 C22 O6 123.88(15) . . ?
O7 C22 C23 125.67(14) . . ?
C24 C23 C22 119.07(15) . . ?
C24 C23 C28 119.93(15) . . ?
C28 C23 C22 121.00(14) . . ?
C23 C24 H24 120.1 . . ?
C25 C24 C23 119.80(16) . . ?
C25 C24 H24 120.1 . . ?
C24 C25 H25 120.0 . . ?
C26 C25 C24 120.05(16) . . ?
C26 C25 H25 120.0 . . ?
C25 C26 H26 119.7 . . ?
C25 C26 C27 120.60(17) . . ?
C27 C26 H26 119.7 . . ?
C26 C27 H27 120.1 . . ?
C28 C27 C26 119.85(18) . . ?
C28 C27 H27 120.1 . . ?
C23 C28 H28 120.1 . . ?
C27 C28 C23 119.77(16) . . ?
C27 C28 H28 120.1 . . ?
O8 C29 C8 117.82(14) . . ?
O8 C29 C30 121.43(14) . . ?
C30 C29 C8 120.58(13) . . ?
C31 C30 C29 118.50(14) . . ?
C31 C30 C35 119.89(15) . . ?
C35 C30 C29 121.48(14) . . ?
C30 C31 H31 119.9 . . ?
C32 C31 C30 120.13(15) . . ?
C32 C31 H31 119.9 . . ?
C31 C32 H32 120.1 . . ?
C31 C32 C33 119.83(16) . . ?
C33 C32 H32 120.1 . . ?
C32 C33 H33 120.0 . . ?
C34 C33 C32 119.98(16) . . ?
C34 C33 H33 120.0 . . ?
C33 C34 H34 119.8 . . ?
C35 C34 C33 120.39(16) . . ?
C35 C34 H34 119.8 . . ?
C30 C35 H35 120.1 . . ?
C34 C35 C30 119.75(15) . . ?
C34 C35 H35 120.1 . . ?
O9 C36 C9 124.21(14) . . ?
O9 C36 O10 124.31(15) . . ?
O10 C36 C9 111.48(13) . . ?
O10 C37 H37A 109.5 . . ?
O10 C37 H37B 109.5 . . ?
O10 C37 H37C 109.5 . . ?
H37A C37 H37B 109.5 . . ?
H37A C37 H37C 109.5 . . ?
H37B C37 H37C 109.5 . . ?

loop_
_geom_bond_atom_site_label_1
_geom_bond_atom_site_label_2
_geom_bond_distance
_geom_bond_site_symmetry_2
_geom_bond_publ_flag
O1 C1 1.427(2) . ?
O1 C11 1.4269(19) . ?
C1 H1A 0.9900 . ?
C1 H1B 0.9900 . ?
C1 C2 1.508(2) . ?
O2 C2 1.4483(18) . ?
O2 C5 1.4421(17) . ?
C2 C3 1.519(2) . ?
C2 C12 1.555(2) . ?
O3 C7 1.4396(17) . ?
O3 C10 1.4354(18) . ?
C3 H3 0.9500 . ?
C3 C4 1.330(2) . ?
O4 C13 1.4505(18) . ?
O4 C14 1.345(2) . ?
C4 H4 0.9500 . ?
C4 C5 1.537(2) . ?
C5 C6 1.571(2) . ?
C5 C13 1.518(2) . ?
O5 C14 1.208(2) . ?
O6 C21 1.4437(19) . ?
O6 C22 1.3468(19) . ?
C6 H6 1.0000 . ?
C6 C7 1.568(2) . ?
C6 C12 1.556(2) . ?
C7 C8 1.549(2) . ?
C7 C21 1.507(2) . ?
O7 C22 1.205(2) . ?
O8 C29 1.226(2) . ?
C8 C9 1.341(2) . ?
C8 C29 1.488(2) . ?
O9 C36 1.204(2) . ?
C9 C10 1.533(2) . ?
C9 C36 1.482(2) . ?
C10 C11 1.507(2) . ?
C10 C12 1.546(2) . ?
O10 C36 1.3386(19) . ?
O10 C37 1.445(2) . ?
C11 H11A 0.9900 . ?
C11 H11B 0.9900 . ?
C12 H12 1.0000 . ?
C13 H13A 0.9900 . ?
C13 H13B 0.9900 . ?
C14 C15 1.494(2) . ?
C15 C16 1.393(2) . ?
C15 C20 1.391(3) . ?
C16 H16 0.9500 . ?
C16 C17 1.389(2) . ?
C17 H17 0.9500 . ?
C17 C18 1.385(3) . ?
C19 H19 0.9500 . ?
C19 C18 1.392(3) . ?
C19 C20 1.389(2) . ?
C18 H18 0.9500 . ?
C20 H20 0.9500 . ?
C21 H21A 0.9900 . ?
C21 H21B 0.9900 . ?
C22 C23 1.491(2) . ?
C23 C24 1.395(2) . ?
C23 C28 1.397(2) . ?
C24 H24 0.9500 . ?
C24 C25 1.389(3) . ?
C25 H25 0.9500 . ?
C25 C26 1.378(3) . ?
C26 H26 0.9500 . ?
C26 C27 1.391(3) . ?
C27 H27 0.9500 . ?
C27 C28 1.387(3) . ?
C28 H28 0.9500 . ?
C29 C30 1.483(2) . ?
C30 C31 1.397(2) . ?
C30 C35 1.400(2) . ?
C31 H31 0.9500 . ?
C31 C32 1.383(2) . ?
C32 H32 0.9500 . ?
C32 C33 1.399(3) . ?
C33 H33 0.9500 . ?
C33 C34 1.391(2) . ?
C34 H34 0.9500 . ?
C34 C35 1.382(2) . ?
C35 H35 0.9500 . ?
C37 H37A 0.9800 . ?
C37 H37B 0.9800 . ?
C37 H37C 0.9800 . ?

loop_
_geom_torsion_atom_site_label_1
_geom_torsion_atom_site_label_2
_geom_torsion_atom_site_label_3
_geom_torsion_atom_site_label_4
_geom_torsion
_geom_torsion_site_symmetry_1
_geom_torsion_site_symmetry_2
_geom_torsion_site_symmetry_3
_geom_torsion_site_symmetry_4
_geom_torsion_publ_flag
O1 C1 C2 O2 -64.55(17) . . . . ?
O1 C1 C2 C3 175.78(13) . . . . ?
O1 C1 C2 C12 50.59(17) . . . . ?
C1 O1 C11 C10 63.26(17) . . . . ?
C1 C2 C3 C4 159.65(14) . . . . ?
C1 C2 C12 C6 -151.78(13) . . . . ?
C1 C2 C12 C10 -42.20(17) . . . . ?
O2 C2 C3 C4 34.63(15) . . . . ?
O2 C2 C12 C6 -30.72(14) . . . . ?
O2 C2 C12 C10 78.86(14) . . . . ?
O2 C5 C6 C7 -67.01(16) . . . . ?
O2 C5 C6 C12 39.25(13) . . . . ?
O2 C5 C13 O4 159.26(12) . . . . ?
C2 O2 C5 C4 49.71(13) . . . . ?
C2 O2 C5 C6 -59.60(13) . . . . ?
C2 O2 C5 C13 173.10(13) . . . . ?
C2 C3 C4 C5 -2.63(16) . . . . ?
O3 C7 C8 C9 31.58(15) . . . . ?
O3 C7 C8 C29 -154.10(13) . . . . ?
O3 C7 C21 O6 60.88(15) . . . . ?
O3 C10 C11 O1 60.99(17) . . . . ?
O3 C10 C12 C2 -76.58(14) . . . . ?
O3 C10 C12 C6 32.62(13) . . . . ?
C3 C2 C12 C6 74.54(14) . . . . ?
C3 C2 C12 C10 -175.88(12) . . . . ?
C3 C4 C5 O2 -30.21(15) . . . . ?
C3 C4 C5 C6 75.35(15) . . . . ?
C3 C4 C5 C13 -150.12(13) . . . . ?
O4 C14 C15 C16 -175.35(14) . . . . ?
O4 C14 C15 C20 2.9(2) . . . . ?
C4 C5 C6 C7 -172.00(12) . . . . ?
C4 C5 C6 C12 -65.74(14) . . . . ?
C4 C5 C13 O4 -86.55(16) . . . . ?
C5 O2 C2 C1 177.37(13) . . . . ?
C5 O2 C2 C3 -51.95(13) . . . . ?
C5 O2 C2 C12 55.96(13) . . . . ?
C5 C6 C7 O3 71.09(16) . . . . ?
C5 C6 C7 C8 175.44(12) . . . . ?
C5 C6 C7 C21 -53.19(19) . . . . ?
C5 C6 C12 C2 -4.78(13) . . . . ?
C5 C6 C12 C10 -120.47(12) . . . . ?
O5 C14 C15 C16 4.5(3) . . . . ?
O5 C14 C15 C20 -177.27(18) . . . . ?
O6 C22 C23 C24 163.20(14) . . . . ?
O6 C22 C23 C28 -16.7(2) . . . . ?
C6 C5 C13 O4 42.10(18) . . . . ?
C6 C7 C8 C9 -75.09(14) . . . . ?
C6 C7 C8 C29 99.23(15) . . . . ?
C6 C7 C21 O6 -178.35(12) . . . . ?
C7 O3 C10 C9 52.85(13) . . . . ?
C7 O3 C10 C11 -176.05(13) . . . . ?
C7 O3 C10 C12 -55.22(13) . . . . ?
C7 C6 C12 C2 117.22(12) . . . . ?
C7 C6 C12 C10 1.54(13) . . . . ?
C7 C8 C9 C10 1.29(15) . . . . ?
C7 C8 C9 C36 176.71(15) . . . . ?
C7 C8 C29 O8 -43.7(2) . . . . ?
C7 C8 C29 C30 131.62(14) . . . . ?
O7 C22 C23 C24 -16.2(2) . . . . ?
O7 C22 C23 C28 163.94(16) . . . . ?
O8 C29 C30 C31 -26.3(2) . . . . ?
O8 C29 C30 C35 149.72(15) . . . . ?
C8 C7 C21 O6 -50.62(15) . . . . ?
C8 C9 C10 O3 -33.98(15) . . . . ?
C8 C9 C10 C11 -158.37(14) . . . . ?
C8 C9 C10 C12 72.06(14) . . . . ?
C8 C9 C36 O9 165.65(17) . . . . ?
C8 C9 C36 O10 -13.2(2) . . . . ?
C8 C29 C30 C31 158.55(14) . . . . ?
C8 C29 C30 C35 -25.5(2) . . . . ?
C9 C8 C29 O8 128.84(18) . . . . ?
C9 C8 C29 C30 -55.8(2) . . . . ?
C9 C10 C11 O1 -179.97(13) . . . . ?
C9 C10 C12 C2 178.75(12) . . . . ?
C9 C10 C12 C6 -72.06(13) . . . . ?
C10 O3 C7 C6 57.05(13) . . . . ?
C10 O3 C7 C8 -51.53(13) . . . . ?
C10 O3 C7 C21 -171.79(12) . . . . ?
C10 C9 C36 O9 -19.8(2) . . . . ?
C10 C9 C36 O10 161.40(14) . . . . ?
C11 O1 C1 C2 -61.81(17) . . . . ?
C11 C10 C12 C2 43.77(17) . . . . ?
C11 C10 C12 C6 152.97(12) . . . . ?
C12 C2 C3 C4 -71.42(15) . . . . ?
C12 C6 C7 O3 -35.34(13) . . . . ?
C12 C6 C7 C8 69.00(13) . . . . ?
C12 C6 C7 C21 -159.63(13) . . . . ?
C12 C10 C11 O1 -53.74(17) . . . . ?
C13 O4 C14 O5 2.4(2) . . . . ?
C13 O4 C14 C15 -177.76(13) . . . . ?
C13 C5 C6 C7 55.03(18) . . . . ?
C13 C5 C6 C12 161.29(13) . . . . ?
C14 O4 C13 C5 97.27(16) . . . . ?
C14 C15 C16 C17 175.93(16) . . . . ?
C14 C15 C20 C19 -177.06(17) . . . . ?
C15 C16 C17 C18 1.8(3) . . . . ?
C16 C15 C20 C19 1.2(3) . . . . ?
C16 C17 C18 C19 0.0(3) . . . . ?
C18 C19 C20 C15 0.6(3) . . . . ?
C20 C15 C16 C17 -2.4(3) . . . . ?
C20 C19 C18 C17 -1.2(3) . . . . ?
C21 O6 C22 O7 -9.6(2) . . . . ?
C21 O6 C22 C23 171.06(12) . . . . ?
C21 C7 C8 C9 149.37(13) . . . . ?
C21 C7 C8 C29 -36.31(19) . . . . ?
C22 O6 C21 C7 176.24(12) . . . . ?
C22 C23 C24 C25 -179.38(14) . . . . ?
C22 C23 C28 C27 -179.97(16) . . . . ?
C23 C24 C25 C26 -0.9(3) . . . . ?
C24 C23 C28 C27 0.1(3) . . . . ?
C24 C25 C26 C27 0.6(3) . . . . ?
C25 C26 C27 C28 0.0(3) . . . . ?
C26 C27 C28 C23 -0.4(3) . . . . ?
C28 C23 C24 C25 0.5(2) . . . . ?
C29 C8 C9 C10 -172.15(16) . . . . ?
C29 C8 C9 C36 3.3(3) . . . . ?
C29 C30 C31 C32 175.62(14) . . . . ?
C29 C30 C35 C34 -174.17(14) . . . . ?
C30 C31 C32 C33 -0.9(3) . . . . ?
C31 C30 C35 C34 1.8(2) . . . . ?
C31 C32 C33 C34 0.9(3) . . . . ?
C32 C33 C34 C35 0.4(3) . . . . ?
C33 C34 C35 C30 -1.8(2) . . . . ?
C35 C30 C31 C32 -0.4(2) . . . . ?
C36 C9 C10 O3 150.32(14) . . . . ?
C36 C9 C10 C11 25.9(2) . . . . ?
C36 C9 C10 C12 -103.63(16) . . . . ?
C37 O10 C36 O9 -5.8(2) . . . . ?
C37 O10 C36 C9 173.01(15) . . . . ?
